data_7100545
loop_
_publ_author_name
'Danielle Laurencin'
'Richard Villaneau'
'Patrick Herson'
'Rene Thouvenot'
'Yves Jeannin'

_publ_section_title
;
A Novel Organometallic Heteropolytungstate Deriving from
[Sb2W22O74(OH)2]12-:Synthesis and Structural Characterisation
of the bis-{Ru(p-cymene)}2+-containing
Anion [Sb2W20O70{Ru(p-cymene)}2]10-
;
_journal_name_full 'Chemical Communications'
_journal_paper_doi 10.1039/b510300b
_journal_year 2005
_chemical_formula_moiety '8.5(Na+) 1.5(H+), (C20 H28 O70 Ru2 Sb2 W20)10-, 42(H2O)'
_chemical_formula_sum 'C20 H113.5 Na8.5 O112 Ru2 Sb2 W20'
_chemical_formula_weight 6464.66
_space_group_IT_number 2
_space_group_name_Hall '-P 1'
_space_group_name_H-M_alt 'P -1'
_symmetry_cell_setting triclinic
_symmetry_space_group_name_Hall '-P 1'
_symmetry_space_group_name_H-M 'P -1'
_cell_angle_alpha 100.88(3)
_cell_angle_beta 92.11(3)
_cell_angle_gamma 97.96(3)
_cell_formula_units_Z 2
_cell_length_a 15.914(6)
_cell_length_b 15.932(5)
_cell_length_c 24.166(9)
_cell_measurement_temperature 295(2)
_cell_volume 5946(4)
_diffrn_ambient_temperature 295(2)
_exptl_crystal_density_diffrn 3.610
_cod_original_formula_sum 'C20 H113.50 Na8.50 O112 Ru2 Sb2 W20'
_cod_database_code 7100545

loop_
_symmetry_equiv_pos_as_xyz
'x, y, z'
'-x, -y, -z'

loop_
_atom_site_label
_atom_site_type_symbol
_atom_site_fract_x
_atom_site_fract_y
_atom_site_fract_z
_atom_site_U_iso_or_equiv
_atom_site_adp_type
_atom_site_occupancy
_atom_site_symmetry_multiplicity
_atom_site_calc_flag
_atom_site_refinement_flags
_atom_site_disorder_assembly
_atom_site_disorder_group
W1A W 0.02001(6) 0.36889(7) -0.07019(4) 0.0079(2) Uani 1 1 d . . .
W2A W 0.19910(7) 0.28586(7) -0.04861(4) 0.0122(2) Uani 1 1 d . . .
W3A W 0.01458(7) 0.18491(7) -0.02026(4) 0.0123(2) Uani 1 1 d . . .
W4A W 0.30325(6) 0.48373(7) 0.04635(4) 0.0120(2) Uani 1 1 d . . .
W5A W 0.29188(7) 0.30419(7) 0.09616(4) 0.0142(2) Uani 1 1 d . . .
W6A W 0.08537(7) 0.19153(7) 0.12761(4) 0.0142(2) Uani 1 1 d . . .
W7A W -0.09145(7) 0.26883(7) 0.10601(4) 0.0143(2) Uani 1 1 d . . .
W8A W 0.25060(7) 0.48886(7) 0.17851(4) 0.0150(2) Uani 1 1 d . . .
W9A W 0.04592(7) 0.37764(7) 0.20820(4) 0.0161(3) Uani 1 1 d . . .
W10A W 0.16844(6) 0.58932(7) -0.02797(4) 0.0099(2) Uani 1 1 d . . .
Sb1A Sb 0.08428(10) 0.41477(11) 0.07170(6) 0.0077(3) Uani 1 1 d . . .
Ru1A Ru -0.07365(14) 0.39069(14) -0.21432(8) 0.0134(5) Uani 1 1 d . . .
C1A C 0.013(2) 0.364(2) -0.2780(13) 0.031(7) Uiso 1 1 d . . .
C2A C -0.005(2) 0.295(2) -0.2554(12) 0.028(7) Uiso 1 1 d . . .
C3A C -0.093(2) 0.250(2) -0.2533(12) 0.028(7) Uiso 1 1 d . . .
C4A C -0.1597(18) 0.2884(19) -0.2723(11) 0.020(6) Uiso 1 1 d . . .
C5A C -0.136(2) 0.366(2) -0.2956(13) 0.030(7) Uiso 1 1 d . . .
C6A C -0.054(2) 0.400(2) -0.2991(12) 0.027(7) Uiso 1 1 d . . .
C7A C -0.249(2) 0.261(2) -0.2657(14) 0.036(8) Uiso 1 1 d . . .
C8A C 0.101(3) 0.412(3) -0.2755(17) 0.057(11) Uiso 1 1 d . . .
C9A C 0.149(3) 0.368(3) -0.3254(18) 0.064(12) Uiso 1 1 d . . .
C10A C 0.156(3) 0.430(3) -0.2191(16) 0.053(10) Uiso 1 1 d . . .
O1AR O -0.0258(12) 0.3796(12) -0.1346(7) 0.018(4) Uiso 1 1 d . . .
O2A O 0.2696(12) 0.2470(13) -0.0950(8) 0.023(5) Uiso 1 1 d . . .
O3A O -0.0306(12) 0.0804(12) -0.0466(7) 0.017(4) Uiso 1 1 d . . .
O4A O 0.3837(13) 0.5403(13) 0.0184(8) 0.027(5) Uiso 1 1 d . . .
O5A O 0.3651(13) 0.2372(13) 0.0995(8) 0.025(5) Uiso 1 1 d . . .
O6A O 0.0998(13) 0.0950(13) 0.1408(8) 0.025(5) Uiso 1 1 d . . .
O7A O -0.1955(11) 0.2257(11) 0.1062(7) 0.014(4) Uiso 1 1 d . . .
O8A O 0.3106(15) 0.5393(16) 0.2387(9) 0.042(6) Uiso 1 1 d . . .
O9A O 0.0299(13) 0.3901(14) 0.2790(8) 0.029(5) Uiso 1 1 d . . .
O10A O 0.2379(12) 0.5561(12) -0.0776(7) 0.020(4) Uiso 1 1 d . . .
O10C O 0.2137(12) 0.6910(13) 0.0035(8) 0.023(5) Uiso 1 1 d . . .
O8AR O 0.1771(13) 0.5604(13) 0.1717(8) 0.025(5) Uiso 1 1 d . . .
O9AR O 0.0279(11) 0.4767(11) 0.1906(7) 0.010(4) Uiso 1 1 d . . .
O1AS O 0.0827(10) 0.3273(10) 0.0025(6) 0.007(3) Uiso 1 1 d . . .
O2AS O 0.2075(10) 0.4111(11) 0.0935(6) 0.008(4) Uiso 1 1 d . . .
O3AS O 0.0482(10) 0.3220(11) 0.1161(6) 0.008(4) Uiso 1 1 d . . .
O12A O 0.1277(11) 0.3170(11) -0.0988(7) 0.011(4) Uiso 1 1 d . . .
O13A O -0.0212(10) 0.2406(10) -0.0772(6) 0.006(3) Uiso 1 1 d . . .
O23A O 0.1208(11) 0.1799(11) -0.0500(7) 0.012(4) Uiso 1 1 d . . .
O24A O 0.2555(11) 0.4012(12) -0.0178(7) 0.016(4) Uiso 1 1 d . . .
O25A O 0.2428(12) 0.2610(13) 0.0240(8) 0.022(4) Uiso 1 1 d . . .
O36A O 0.0767(11) 0.1712(12) 0.0492(7) 0.015(4) Uiso 1 1 d . . .
O37A O -0.0628(11) 0.2238(12) 0.0318(7) 0.015(4) Uiso 1 1 d . . .
O45A O 0.3601(12) 0.3909(12) 0.0616(7) 0.020(4) Uiso 1 1 d . . .
O48A O 0.3267(11) 0.5356(11) 0.1235(7) 0.012(4) Uiso 1 1 d . . .
O40A O 0.2125(12) 0.5429(12) 0.0354(7) 0.020(4) Uiso 1 1 d . . .
O56A O 0.2012(11) 0.2418(11) 0.1288(7) 0.012(4) Uiso 1 1 d . . .
O58A O 0.3146(11) 0.3863(12) 0.1645(7) 0.016(4) Uiso 1 1 d . . .
O67A O -0.0386(12) 0.1746(12) 0.1239(7) 0.020(4) Uiso 1 1 d . . .
O69A O 0.0795(11) 0.2602(11) 0.2017(7) 0.013(4) Uiso 1 1 d . . .
O79A O -0.0682(11) 0.3234(11) 0.1852(7) 0.010(4) Uiso 1 1 d . . .
O70A O -0.0946(11) 0.3790(11) 0.0844(7) 0.012(4) Uiso 1 1 d . . .
O89A O 0.1679(12) 0.4114(12) 0.2065(7) 0.018(4) Uiso 1 1 d . . .
O11A O 0.0870(12) 0.4725(12) -0.0471(7) 0.018(4) Uiso 1 1 d . . .
O11C O -0.0596(13) 0.3898(13) -0.0242(8) 0.027(5) Uiso 1 1 d . . .
W1B W -0.36212(6) -0.03409(7) -0.46529(4) 0.0109(2) Uani 1 1 d . . .
W2B W -0.37290(8) -0.20391(8) -0.39983(4) 0.0180(3) Uani 1 1 d . . .
W3B W -0.32822(7) -0.00379(8) -0.32454(4) 0.0157(3) Uani 1 1 d . . .
W4B W -0.59031(8) -0.29186(7) -0.45786(5) 0.0203(3) Uani 1 1 d . . .
W5B W -0.55899(8) -0.25878(8) -0.32016(5) 0.0222(3) Uani 1 1 d . . .
W6B W -0.50931(8) -0.03656(8) -0.23612(4) 0.0186(3) Uani 1 1 d . . .
W7B W -0.49613(7) 0.13181(7) -0.29712(4) 0.0135(2) Uani 1 1 d . . .
W8B W -0.73220(8) -0.20376(8) -0.37896(5) 0.0232(3) Uani 1 1 d . . .
W9B W -0.68628(7) 0.01476(8) -0.29565(5) 0.0188(3) Uani 1 1 d . . .
W10B W -0.54315(7) -0.18073(7) -0.56881(4) 0.0141(2) Uani 1 1 d . . .
Sb1B Sb -0.55293(10) -0.06270(11) -0.40357(7) 0.0093(4) Uani 1 1 d . . .
Ru1B Ru -0.19524(14) 0.02979(16) -0.56582(9) 0.0190(5) Uani 1 1 d . . .
C1B C -0.093(2) 0.109(2) -0.5131(13) 0.041(9) Uiso 1 1 d D . .
C2B C -0.080(3) 0.116(3) -0.5697(16) 0.054(11) Uiso 1 1 d . . .
C3B C -0.082(2) 0.037(2) -0.6156(14) 0.042(9) Uiso 1 1 d . . .
C4B C -0.094(3) -0.044(3) -0.5960(16) 0.049(10) Uiso 1 1 d . . .
C5B C -0.108(2) -0.048(2) -0.5434(14) 0.039(8) Uiso 1 1 d . . .
C6B C -0.105(2) 0.027(3) -0.4992(15) 0.046(9) Uiso 1 1 d . . .
C7B C -0.115(3) -0.124(3) -0.6466(19) 0.066(12) Uiso 1 1 d . . .
C8B C -0.097(3) 0.193(4) -0.4725(16) 0.099(18) Uiso 1 1 d D . .
C9B C -0.017(3) 0.226(5) -0.438(3) 0.20(4) Uiso 1 1 d D . .
C10B C -0.174(3) 0.188(4) -0.439(2) 0.11(2) Uiso 1 1 d D . .
O1BR O -0.2875(13) -0.0073(13) -0.5123(8) 0.026(5) Uiso 1 1 d . . .
O2B O -0.3145(15) -0.2864(15) -0.4031(9) 0.038(6) Uiso 1 1 d . . .
O3B O -0.2428(15) 0.0416(15) -0.2798(9) 0.039(6) Uiso 1 1 d . . .
O4B O -0.5987(14) -0.3820(15) -0.5083(9) 0.036(5) Uiso 1 1 d . . .
O5B O -0.5432(16) -0.3291(16) -0.2786(10) 0.045(6) Uiso 1 1 d . . .
O6B O -0.4791(14) -0.0438(15) -0.1693(9) 0.036(5) Uiso 1 1 d . . .
O7B O -0.4648(12) 0.2397(12) -0.2725(7) 0.019(4) Uiso 1 1 d . . .
O8B O -0.8360(14) -0.2477(15) -0.3740(9) 0.034(5) Uiso 1 1 d . . .
O9B O -0.7676(14) 0.0425(14) -0.2565(9) 0.034(5) Uiso 1 1 d . . .
O10B O -0.4775(13) -0.2606(14) -0.5745(8) 0.031(5) Uiso 1 1 d . . .
O1OD O -0.6284(14) -0.2289(14) -0.6121(9) 0.033(5) Uiso 1 1 d . . .
O8BR O -0.7380(12) -0.1328(13) -0.4262(8) 0.023(4) Uiso 1 1 d . . .
O9BR O -0.7120(11) 0.0275(11) -0.3646(7) 0.010(4) Uiso 1 1 d . . .
O1BS O -0.4341(10) -0.0785(11) -0.3943(6) 0.007(3) Uiso 1 1 d . . .
O2BS O -0.5921(9) -0.1800(10) -0.3867(6) 0.001(3) Uiso 1 1 d . . .
O3BS O -0.5557(11) -0.0076(11) -0.3214(7) 0.013(4) Uiso 1 1 d . . .
O12B O -0.3233(11) -0.1456(12) -0.4530(7) 0.017(4) Uiso 1 1 d . . .
O13B O -0.2838(12) 0.0116(12) -0.3928(7) 0.018(4) Uiso 1 1 d . . .
O23B O -0.3072(13) -0.1206(13) -0.3404(8) 0.025(5) Uiso 1 1 d . . .
O24B O -0.4675(13) -0.2564(14) -0.4486(8) 0.027(5) Uiso 1 1 d . . .
O25B O -0.4492(12) -0.2286(12) -0.3406(7) 0.021(4) Uiso 1 1 d . . .
O36B O -0.4077(13) -0.0427(13) -0.2704(8) 0.026(5) Uiso 1 1 d . . .
O37B O -0.3901(11) 0.0895(11) -0.3176(7) 0.012(4) Uiso 1 1 d . . .
O45B O -0.5741(12) -0.3408(13) -0.3923(7) 0.021(4) Uiso 1 1 d . . .
O48B O -0.7068(12) -0.2951(13) -0.4400(8) 0.023(4) Uiso 1 1 d . . .
O40B O -0.5917(13) -0.2043(14) -0.4976(8) 0.030(5) Uiso 1 1 d . . .
O56B O -0.5479(12) -0.1546(13) -0.2662(8) 0.023(4) Uiso 1 1 d . . .
O58B O -0.6790(14) -0.2677(15) -0.3256(9) 0.035(5) Uiso 1 1 d . . .
O67B O -0.4794(12) 0.0905(12) -0.2304(7) 0.019(4) Uiso 1 1 d . . .
O69B O -0.6182(12) -0.0111(12) -0.2272(7) 0.019(4) Uiso 1 1 d . . .
O79B O -0.6125(10) 0.1262(11) -0.2812(7) 0.009(4) Uiso 1 1 d . . .
O70B O -0.5171(10) 0.1267(11) -0.3740(6) 0.008(3) Uiso 1 1 d . . .
O89B O -0.7158(12) -0.1085(12) -0.3163(7) 0.021(4) Uiso 1 1 d . . .
O11B O -0.4465(11) -0.0978(12) -0.5083(7) 0.017(4) Uiso 1 1 d . . .
O11D O -0.4062(11) 0.0647(11) -0.4487(7) 0.011(4) Uiso 1 1 d . . .
Na1 Na -0.3377(10) 0.2179(12) 0.1207(8) 0.066(5) Uani 1 1 d . . .
Na2 Na 0.2407(12) 0.2905(11) 0.2353(7) 0.066(5) Uani 1 1 d . . .
Na3 Na -0.1751(10) 0.0155(9) -0.0809(7) 0.052(4) Uani 1 1 d . . .
Na4 Na 0.3991(9) 0.3069(10) -0.1324(6) 0.046(4) Uani 1 1 d . . .
Na5 Na 0.1546(14) 0.0153(15) 0.2114(8) 0.093(7) Uani 1 1 d . . .
Na6 Na 0.5192(14) 0.1969(15) -0.0488(9) 0.095(7) Uani 1 1 d . . .
Na7 Na -0.434(2) 0.384(2) 0.1923(11) 0.153(13) Uani 1 1 d . . .
Na8 Na -0.504(2) 0.5865(18) 0.4076(12) 0.145(11) Uani 1 1 d . . .
Na9 Na 0.5000 0.0000 0.0000 0.32(5) Uani 1 2 d S . .
O100 O -0.3823(18) 0.2697(19) 0.0339(11) 0.061(8) Uiso 1 1 d . . .
O101 O -0.378(4) 0.074(4) 0.074(2) 0.19(2) Uiso 1 1 d . . .
O102 O -0.3011(19) 0.371(2) 0.1681(12) 0.066(8) Uiso 1 1 d . . .
O103 O 0.5234(15) 0.2325(16) 0.1540(9) 0.041(6) Uiso 1 1 d . . .
O104 O -0.281(2) 0.176(2) 0.2060(13) 0.083(10) Uiso 1 1 d . . .
O105 O 0.179(2) 0.159(2) 0.2766(13) 0.079(10) Uiso 1 1 d . . .
O106 O 0.350(2) 0.206(2) 0.2265(15) 0.100(12) Uiso 1 1 d . . .
O107 O -0.1466(18) 0.1146(19) -0.1495(11) 0.062(8) Uiso 1 1 d . . .
O108 O -0.291(3) -0.061(3) -0.1527(17) 0.123(15) Uiso 1 1 d . . .
O109 O 0.2188(18) 0.0652(18) 0.0118(11) 0.058(7) Uiso 1 1 d . . .
O110 O -0.2447(18) 0.1239(18) -0.0224(11) 0.057(7) Uiso 1 1 d . . .
O111 O 0.4269(18) 0.1629(19) -0.1335(12) 0.062(8) Uiso 1 1 d . . .
O112 O 0.4637(14) 0.3404(15) -0.0373(9) 0.035(5) Uiso 1 1 d . . .
O113 O 0.4758(17) 0.6311(17) 0.1743(10) 0.050(7) Uiso 1 1 d . . .
O114 O 0.316(2) 0.267(2) -0.2249(13) 0.083(10) Uiso 1 1 d . . .
O115 O 0.339(2) 0.433(2) -0.1313(14) 0.084(10) Uiso 1 1 d . . .
O116 O -0.018(3) 0.020(3) -0.2441(17) 0.117(14) Uiso 1 1 d . . .
O117 O 0.409(3) 0.118(3) 0.002(2) 0.158(19) Uiso 1 1 d . . .
O118 O -0.424(3) 0.074(3) -0.0524(19) 0.141(17) Uiso 1 1 d . . .
O119 O 0.628(6) 0.196(6) -0.129(4) 0.31(4) Uiso 1 1 d . . .
O120 O 0.5299(17) 0.4112(18) 0.0984(11) 0.054(7) Uiso 1 1 d . . .
O121 O -0.527(5) 0.452(5) 0.234(3) 0.22(3) Uiso 1 1 d . . .
O122 O 0.391(6) 0.446(6) -0.260(4) 0.31(4) Uiso 1 1 d . . .
O123 O 0.398(3) 0.407(3) 0.5334(19) 0.137(16) Uiso 1 1 d . . .
O124 O 0.451(3) 0.458(3) 0.3998(17) 0.118(14) Uiso 1 1 d . . .
O125 O -0.503(5) -0.395(5) -0.678(3) 0.24(3) Uiso 1 1 d . . .
O126 O -0.635(5) -0.404(5) -0.651(3) 0.27(4) Uiso 1 1 d . . .
O200 O -0.2197(18) 0.2790(18) -0.1208(11) 0.056(7) Uiso 1 1 d . . .
O201 O -0.677(2) 0.221(2) -0.3747(15) 0.099(12) Uiso 1 1 d . . .
O202 O -0.194(3) 0.352(3) 0.2637(16) 0.111(13) Uiso 1 1 d . . .
O203 O 0.700(3) 0.963(3) 0.1268(15) 0.103(12) Uiso 1 1 d . . .
O204 O -0.112(3) 0.006(3) 0.0939(16) 0.108(13) Uiso 1 1 d . . .
O205 O -0.769(2) 0.253(2) -0.4656(14) 0.094(11) Uiso 1 1 d . . .
O206 O -0.128(3) -0.116(3) -0.410(2) 0.147(18) Uiso 1 1 d . . .
O207 O 0.873(3) 0.820(3) 0.1933(18) 0.129(15) Uiso 1 1 d . . .
O208 O 0.096(3) -0.021(3) 0.358(2) 0.159(19) Uiso 1 1 d . . .
O209 O 0.330(4) 0.452(4) 0.460(3) 0.20(3) Uiso 1 1 d . . .
O210 O 0.973(4) 0.315(4) 0.345(2) 0.19(2) Uiso 1 1 d . . .
O211 O 0.988(4) 0.191(5) 0.286(3) 0.22(3) Uiso 1 1 d . . .
O212 O 0.701(5) 0.477(5) 0.365(3) 0.23(3) Uiso 1 1 d . . .
O213 O 0.872(6) 0.088(6) 0.220(4) 0.31(4) Uiso 1 1 d . . .
O214 O 0.807(8) 0.611(7) 0.498(5) 0.38(6) Uiso 1 1 d . . .

loop_
_atom_site_aniso_label
_atom_site_aniso_U_11
_atom_site_aniso_U_22
_atom_site_aniso_U_33
_atom_site_aniso_U_23
_atom_site_aniso_U_13
_atom_site_aniso_U_12
W1A 0.0066(5) 0.0091(5) 0.0077(5) 0.0001(4) 0.0002(4) 0.0026(4)
W2A 0.0082(6) 0.0148(6) 0.0134(5) 0.0001(4) 0.0029(4) 0.0047(4)
W3A 0.0113(6) 0.0077(6) 0.0164(5) 0.0004(4) -0.0010(4) -0.0002(4)
W4A 0.0040(5) 0.0131(6) 0.0182(6) 0.0029(4) -0.0007(4) -0.0002(4)
W5A 0.0095(6) 0.0152(6) 0.0192(6) 0.0040(5) -0.0015(4) 0.0058(5)
W6A 0.0146(6) 0.0116(6) 0.0178(6) 0.0061(4) -0.0022(4) 0.0031(5)
W7A 0.0088(6) 0.0179(6) 0.0186(6) 0.0089(5) 0.0024(4) 0.0021(5)
W8A 0.0130(6) 0.0164(6) 0.0143(5) -0.0002(4) -0.0051(4) 0.0039(5)
W9A 0.0210(6) 0.0171(6) 0.0115(5) 0.0048(4) 0.0025(4) 0.0038(5)
W10A 0.0048(5) 0.0106(6) 0.0146(5) 0.0031(4) 0.0019(4) 0.0006(4)
Sb1A 0.0040(8) 0.0102(9) 0.0089(8) 0.0019(7) -0.0006(6) 0.0020(7)
Ru1A 0.0171(12) 0.0138(12) 0.0080(10) -0.0011(8) -0.0016(8) 0.0034(9)
W1B 0.0083(5) 0.0147(6) 0.0109(5) 0.0034(4) 0.0005(4) 0.0042(4)
W2B 0.0247(7) 0.0165(6) 0.0161(6) 0.0054(5) 0.0010(4) 0.0114(5)
W3B 0.0138(6) 0.0214(7) 0.0121(5) 0.0017(4) -0.0029(4) 0.0065(5)
W4B 0.0342(8) 0.0113(6) 0.0153(6) 0.0038(5) 0.0022(5) 0.0012(5)
W5B 0.0364(8) 0.0169(7) 0.0166(6) 0.0106(5) 0.0052(5) 0.0040(5)
W6B 0.0273(7) 0.0222(7) 0.0086(5) 0.0055(5) 0.0033(4) 0.0074(5)
W7B 0.0168(6) 0.0131(6) 0.0103(5) -0.0001(4) 0.0013(4) 0.0036(5)
W8B 0.0220(7) 0.0217(7) 0.0262(7) 0.0095(5) 0.0057(5) -0.0036(5)
W9B 0.0156(6) 0.0266(7) 0.0152(6) 0.0046(5) 0.0060(4) 0.0039(5)
W10B 0.0177(6) 0.0118(6) 0.0121(5) 0.0018(4) 0.0003(4) 0.0010(5)
Sb1B 0.0111(9) 0.0094(9) 0.0082(8) 0.0029(7) 0.0021(6) 0.0023(7)
Ru1B 0.0101(12) 0.0266(14) 0.0198(12) 0.0046(10) 0.0017(9) 0.0004(10)
Na1 0.029(9) 0.073(13) 0.094(13) 0.017(10) 0.007(8) -0.002(8)
Na2 0.082(13) 0.057(11) 0.069(11) 0.029(9) -0.006(9) 0.025(10)
Na3 0.047(10) 0.032(9) 0.071(11) -0.015(7) 0.004(8) 0.016(7)
Na4 0.034(9) 0.048(10) 0.060(9) 0.015(7) 0.022(7) 0.010(7)
Na5 0.090(16) 0.119(19) 0.082(14) 0.050(13) -0.010(11) 0.021(14)
Na6 0.088(16) 0.093(17) 0.100(16) -0.006(12) 0.012(12) 0.032(13)
Na7 0.22(3) 0.16(3) 0.13(2) 0.09(2) 0.11(2) 0.10(2)
Na8 0.19(3) 0.10(2) 0.15(2) 0.027(18) 0.05(2) 0.03(2)
Na9 0.15(5) 0.21(6) 0.60(14) 0.16(8) -0.25(7) -0.04(4)

loop_
_geom_bond_atom_site_label_1
_geom_bond_atom_site_label_2
_geom_bond_distance
_geom_bond_site_symmetry_2
_geom_bond_publ_flag
W1A O1AR 1.743(18) . ?
W1A O11C 1.741(19) . ?
W1A O11A 1.815(19) . ?
W1A O13A 2.031(16) . ?
W1A O12A 2.089(16) . ?
W1A O1AS 2.239(15) . ?
W2A O2A 1.709(18) . ?
W2A O12A 1.814(16) . ?
W2A O24A 1.927(19) . ?
W2A O23A 1.949(17) . ?
W2A O25A 1.993(18) . ?
W2A O1AS 2.365(15) . ?
W3A O3A 1.712(19) . ?
W3A O23A 1.866(16) . ?
W3A O37A 1.875(17) . ?
W3A O13A 1.883(15) . ?
W3A O36A 1.980(17) . ?
W3A O1AS 2.330(16) . ?
W4A O4A 1.70(2) . ?
W4A O40A 1.867(18) . ?
W4A O24A 1.892(18) . ?
W4A O48A 1.893(17) . ?
W4A O45A 1.923(19) . ?
W4A O2AS 2.257(16) . ?
W5A O5A 1.70(2) . ?
W5A O25A 1.849(19) . ?
W5A O58A 1.892(18) . ?
W5A O56A 1.918(17) . ?
W5A O45A 1.967(19) . ?
W5A O2AS 2.319(16) . ?
W5A Na2 3.528(16) . ?
W6A O6A 1.67(2) . ?
W6A O36A 1.858(17) . ?
W6A O56A 1.901(17) . ?
W6A O69A 1.926(17) . ?
W6A O67A 1.950(19) . ?
W6A O3AS 2.301(16) . ?
W6A Na2 3.503(18) . ?
W7A O7A 1.703(18) . ?
W7A O37A 1.898(17) . ?
W7A O70A 1.929(17) . ?
W7A O67A 1.929(18) . ?
W7A O79A 1.946(16) . ?
W7A O3AS 2.253(16) . ?
W8A O8A 1.71(2) . ?
W8A O8AR 1.766(19) . ?
W8A O89A 1.909(18) . ?
W8A O48A 2.007(16) . ?
W8A O58A 2.024(18) . ?
W8A O2AS 2.220(16) . ?
W8A Na2 3.662(16) . ?
W9A O9A 1.718(19) . ?
W9A O9AR 1.768(16) . ?
W9A O79A 1.914(17) . ?
W9A O89A 1.945(19) . ?
W9A O69A 1.996(17) . ?
W9A O3AS 2.237(15) . ?
W9A Na2 3.654(17) . ?
W10A O10C 1.70(2) . ?
W10A O10A 1.720(18) . ?
W10A O70A 1.950(17) 2_565 ?
W10A O40A 1.970(18) . ?
W10A O11A 2.078(19) . ?
W10A O11C 2.21(2) 2_565 ?
Sb1A O1AS 1.962(15) . ?
Sb1A O2AS 2.023(16) . ?
Sb1A O3AS 2.019(16) . ?
Ru1A O1AR 2.092(18) . ?
Ru1A O9AR 2.099(17) 2_565 ?
Ru1A C5A 2.11(3) . ?
Ru1A C2A 2.12(3) . ?
Ru1A C6A 2.11(3) . ?
Ru1A C1A 2.13(3) . ?
Ru1A O8AR 2.136(19) 2_565 ?
Ru1A C4A 2.21(3) . ?
Ru1A C3A 2.24(3) . ?
C1A C2A 1.33(4) . ?
C1A C6A 1.40(4) . ?
C1A C8A 1.49(5) . ?
C2A C3A 1.49(4) . ?
C3A C4A 1.41(4) . ?
C4A C7A 1.45(4) . ?
C4A C5A 1.47(4) . ?
C5A C6A 1.35(4) . ?
C8A C9A 1.56(6) . ?
C8A C10A 1.55(6) . ?
O2A Na4 2.43(2) . ?
O3A Na3 2.43(2) . ?
O6A Na5 2.51(3) . ?
O6A Na3 2.53(2) 2 ?
O7A Na1 2.29(2) . ?
O8AR Ru1A 2.136(19) 2_565 ?
O9AR Ru1A 2.099(17) 2_565 ?
O56A Na2 2.57(2) . ?
O58A Na2 2.70(2) . ?
O69A Na2 2.61(3) . ?
O70A W10A 1.950(17) 2_565 ?
O89A Na2 2.57(2) . ?
O11C W10A 2.21(2) 2_565 ?
W1B O1BR 1.739(19) . ?
W1B O11B 1.742(19) . ?
W1B O11D 1.794(17) . ?
W1B O12B 2.028(18) . ?
W1B O13B 2.065(18) . ?
W1B O1BS 2.265(15) . ?
W2B O2B 1.70(2) . ?
W2B O12B 1.860(17) . ?
W2B O24B 1.87(2) . ?
W2B O23B 1.92(2) . ?
W2B O25B 1.971(18) . ?
W2B O1BS 2.325(16) . ?
W3B O3B 1.69(2) . ?
W3B O13B 1.862(17) . ?
W3B O37B 1.878(17) . ?
W3B O23B 1.91(2) . ?
W3B O36B 1.976(19) . ?
W3B O1BS 2.361(16) . ?
W4B O4B 1.69(2) . ?
W4B O40B 1.84(2) . ?
W4B O48B 1.914(19) . ?
W4B O45B 1.917(18) . ?
W4B O24B 1.95(2) . ?
W4B O2BS 2.235(15) . ?
W5B O5B 1.68(2) . ?
W5B O25B 1.857(19) . ?
W5B O58B 1.89(2) . ?
W5B O56B 1.89(2) . ?
W5B O45B 1.956(19) . ?
W5B O2BS 2.308(14) . ?
W6B O6B 1.70(2) . ?
W6B O69B 1.844(18) . ?
W6B O36B 1.850(19) . ?
W6B O56B 1.89(2) . ?
W6B O67B 1.992(19) . ?
W6B O3BS 2.311(16) . ?
W7B O7B 1.707(19) . ?
W7B O70B 1.860(15) . ?
W7B O67B 1.877(17) . ?
W7B O79B 1.899(16) . ?
W7B O37B 1.949(16) . ?
W7B O3BS 2.250(18) . ?
W8B O8B 1.72(2) . ?
W8B O8BR 1.761(19) . ?
W8B O89B 1.912(19) . ?
W8B O48B 1.964(19) . ?
W8B O58B 2.02(2) . ?
W8B O2BS 2.230(15) . ?
W9B O9B 1.69(2) . ?
W9B O9BR 1.756(16) . ?
W9B O89B 1.920(19) . ?
W9B O79B 1.953(17) . ?
W9B O69B 2.081(18) . ?
W9B O3BS 2.247(17) . ?
W10B O1OD 1.68(2) . ?
W10B O10B 1.74(2) . ?
W10B O70B 1.972(15) 2_454 ?
W10B O40B 1.990(19) . ?
W10B O11D 2.095(17) 2_454 ?
W10B O11B 2.189(19) . ?
Sb1B O1BS 1.952(16) . ?
Sb1B O2BS 2.007(15) . ?
Sb1B O3BS 2.019(17) . ?
Ru1B O1BR 2.090(19) . ?
Ru1B C5B 2.11(4) . ?
Ru1B C1B 2.12(3) . ?
Ru1B O8BR 2.108(19) 2_454 ?
Ru1B C6B 2.13(4) . ?
Ru1B O9BR 2.169(17) 2_454 ?
Ru1B C2B 2.16(4) . ?
Ru1B C4B 2.19(4) . ?
Ru1B C3B 2.21(4) . ?
C1B C2B 1.42(5) . ?
C1B C6B 1.39(5) . ?
C1B C8B 1.51(5) . ?
C2B C3B 1.51(5) . ?
C3B C4B 1.45(5) . ?
C4B C5B 1.31(5) . ?
C4B C7B 1.58(6) . ?
C5B C6B 1.44(5) . ?
C8B C9B 1.49(2) . ?
C8B C10B 1.500(19) . ?
O3B Na5 2.50(3) 2 ?
O4B Na8 2.58(3) 1_544 ?
O5B Na7 2.43(3) 2_455 ?
O10B Na8 2.37(4) 1_544 ?
O8BR Ru1B 2.108(19) 2_454 ?
O9BR Ru1B 2.169(17) 2_454 ?
O70B W10B 1.972(15) 2_454 ?
O11D W10B 2.095(17) 2_454 ?
Na1 O101 2.35(6) . ?
Na1 O103 2.41(3) 1_455 ?
Na1 O102 2.48(4) . ?
Na1 O104 2.46(4) . ?
Na1 O100 2.51(3) . ?
Na1 Na7 3.45(3) . ?
Na2 O106 2.34(4) . ?
Na2 O105 2.57(4) . ?
Na3 O109 2.36(3) 2 ?
Na3 O110 2.44(3) . ?
Na3 O107 2.51(3) . ?
Na3 O108 2.50(5) . ?
Na3 O6A 2.53(2) 2 ?
Na3 Na5 3.13(2) 2 ?
Na4 O115 2.33(4) . ?
Na4 O112 2.42(3) . ?
Na4 O111 2.39(3) . ?
Na4 O113 2.44(3) 2_665 ?
Na4 O114 2.48(4) . ?
Na4 Na6 3.58(3) . ?
Na5 O107 2.30(4) 2 ?
Na5 O116 2.37(5) 2 ?
Na5 O105 2.50(4) . ?
Na5 O3B 2.50(3) 2 ?
Na5 O108 2.73(5) 2 ?
Na5 Na3 3.13(2) 2 ?
Na6 O118 2.26(5) 1_655 ?
Na6 O111 2.40(4) . ?
Na6 O100 2.49(4) 1_655 ?
Na6 O117 2.50(6) . ?
Na6 O112 2.53(3) . ?
Na6 O119 2.65(9) . ?
Na6 Na9 3.53(2) . ?
Na7 O121 2.13(7) . ?
Na7 O102 2.24(4) . ?
Na7 O103 2.40(4) 1_455 ?
Na7 O5B 2.43(3) 2_455 ?
Na7 O120 2.45(4) 1_455 ?
Na7 O122 2.87(10) 2_565 ?
Na8 O124 2.05(5) 1_455 ?
Na8 O123 2.16(6) 2_566 ?
Na8 O125 2.15(8) 1_566 ?
Na8 O10B 2.37(4) 1_566 ?
Na8 O126 2.52(9) 1_566 ?
Na8 O4B 2.58(3) 1_566 ?
Na9 O118 2.18(5) 2 ?
Na9 O118 2.18(5) 1_655 ?
Na9 O117 2.52(5) . ?
Na9 O117 2.52(5) 2_655 ?
Na9 O101 2.58(6) 1_655 ?
Na9 O101 2.58(6) 2 ?
Na9 Na6 3.53(2) 2_655 ?
O100 Na6 2.49(4) 1_455 ?
O101 Na9 2.58(6) 1_455 ?
O103 Na7 2.40(4) 1_655 ?
O103 Na1 2.41(3) 1_655 ?
O107 Na5 2.30(4) 2 ?
O108 Na5 2.73(5) 2 ?
O109 Na3 2.36(3) 2 ?
O113 Na4 2.44(3) 2_665 ?
O116 Na5 2.37(5) 2 ?
O118 Na9 2.18(5) 1_455 ?
O118 Na6 2.26(5) 1_455 ?
O120 Na7 2.45(4) 1_655 ?
O122 Na7 2.87(10) 2_565 ?
O123 Na8 2.16(6) 2_566 ?
O124 Na8 2.05(5) 1_655 ?
O125 Na8 2.15(8) 1_544 ?
O126 Na8 2.52(9) 1_544 ?
